data_9014992
loop_
_publ_author_name
'Pizarro, J.'
'Villeneuve, G.'
'Hagenmuller, P.'
'Le Bail, A.'

_publ_section_title
;
 Synthesis, crystal structure, and magnetic properties of
 Co3(HPO4)2(OH)2 related to the mineral lazulite
 _cod_database_code 1000101
;
_journal_name_full 'Journal of Solid State Chemistry'
_journal_page_first 273
_journal_page_last 285
_journal_paper_doi 10.1016/0022-4596(91)90335-F
_journal_volume 92
_journal_year 1991
_chemical_formula_sum 'Co3 O10 P2'
_space_group_IT_number 14
_symmetry_space_group_name_Hall '-P 2yn'
_symmetry_space_group_name_H-M 'P 1 21/n 1'
_cell_angle_alpha 90
_cell_angle_beta 121.91
_cell_angle_gamma 90
_cell_length_a 7.531
_cell_length_b 7.516
_cell_length_c 7.700
_cell_formula_units_Z 2
_cell_volume 369.978
_database_code_amcsd 0013714
_exptl_crystal_density_diffrn 3.579
_cod_duplicate_entry 1000101
_cod_original_formula_sum 'Co3 P2 O10'
_cod_database_code 9014992
_amcsd_formula_title Co3(HPO4)2(OH)2

loop_
_space_group_symop_operation_xyz
x,y,z
1/2+x,1/2-y,1/2+z
1/2-x,1/2+y,1/2-z
-x,-y,-z

loop_
_atom_site_label
_atom_site_fract_x
_atom_site_fract_y
_atom_site_fract_z
Co1 0.22440 0.27340 0.98060
Co2 0.50000 0.00000 0.00000
P 0.99730 0.11700 0.26350
O1 0.21770 0.02930 0.38960
O2 0.67280 0.48620 0.35380
O3 0.01530 0.24860 0.10630
O4 0.54320 0.73170 0.09970
O5 0.02600 0.62810 0.27450

loop_
_cod_related_entry_id
_cod_related_entry_database
_cod_related_entry_code
1 AMCSD 0013714
